data_4125828
loop_
_publ_author_name
'Tsukahara, Nana'
'Asakawa, Hiroki'
'Lee, Ka-Ho'
'Lin, Zhenyang'
'Yamashita, Makoto'

_publ_section_title
;
 Cleaving Dihydrogen with Tetra(o-tolyl)diborane(4).
;
_journal_issue 7
_journal_name_full 'Journal of the American Chemical Society'
_journal_page_first 2593
_journal_page_last 2596
_journal_paper_doi 10.1021/jacs.7b00924
_journal_volume 139
_journal_year 2017
_chemical_formula_moiety 'C28 H30 B2'
_chemical_formula_sum 'C28 H30 B2'
_chemical_formula_weight 388.14
_space_group_crystal_system monoclinic
_space_group_IT_number 15
_space_group_name_Hall '-C 2yc'
_space_group_name_H-M_alt 'C 1 2/c 1'
_symmetry_space_group_name_Hall '-C 2yc'
_symmetry_space_group_name_H-M 'C 1 2/c 1'
_atom_sites_solution_hydrogens mixed
_audit_creation_method SHELXL-2014/7
_cell_angle_alpha 90
_cell_angle_beta 115.905(4)
_cell_angle_gamma 90
_cell_formula_units_Z 8
_cell_length_a 40.60(2)
_cell_length_b 6.991(2)
_cell_length_c 17.968(7)
_cell_measurement_reflns_used 5054
_cell_measurement_temperature 93(2)
_cell_measurement_theta_max 30.6546
_cell_measurement_theta_min 2.5329
_cell_volume 4587(3)
_computing_cell_refinement 'RIGAKU CrystalClear'
_computing_data_collection 'RIGAKU CrystalClear'
_computing_data_reduction 'RIGAKU CrystalClear'
_computing_molecular_graphics 'Yadokari-XG 2009(Wakita Nemoto et al.)'
_computing_publication_material 'Yadokari-XG 2009(Wakita,Nemoto et al.)'
_computing_structure_refinement 'SHELXL-2014 (Sheldrick, 2014)'
_computing_structure_solution SIR-97
_diffrn_ambient_temperature 93(2)
_diffrn_detector_area_resol_mean 28.5714
_diffrn_measured_fraction_theta_full 0.996
_diffrn_measured_fraction_theta_max 0.996
_diffrn_measurement_device_type 'Rigaku VariMax Saturn'
_diffrn_measurement_method 'omega scans'
_diffrn_radiation_monochromator Confocal
_diffrn_radiation_source 'rotating-anode X-ray tube'
_diffrn_radiation_type MoK\a
_diffrn_radiation_wavelength 0.71075
_diffrn_reflns_av_R_equivalents 0.0376
_diffrn_reflns_av_unetI/netI 0.0271
_diffrn_reflns_Laue_measured_fraction_full 0.996
_diffrn_reflns_Laue_measured_fraction_max 0.996
_diffrn_reflns_limit_h_max 48
_diffrn_reflns_limit_h_min -48
_diffrn_reflns_limit_k_max 8
_diffrn_reflns_limit_k_min -8
_diffrn_reflns_limit_l_max 21
_diffrn_reflns_limit_l_min -20
_diffrn_reflns_number 18562
_diffrn_reflns_point_group_measured_fraction_full 0.996
_diffrn_reflns_point_group_measured_fraction_max 0.996
_diffrn_reflns_theta_full 25.000
_diffrn_reflns_theta_max 25.000
_diffrn_reflns_theta_min 3.127
_exptl_absorpt_coefficient_mu 0.062
_exptl_absorpt_correction_T_max 1.0000
_exptl_absorpt_correction_T_min 0.8810
_exptl_absorpt_correction_type multi-scan
_exptl_absorpt_process_details 'Jacobson, R. (1998) Private communication'
_exptl_crystal_colour Colorless
_exptl_crystal_density_diffrn 1.124
_exptl_crystal_description Prism
_exptl_crystal_F_000 1664
_exptl_crystal_size_max 0.270
_exptl_crystal_size_mid 0.220
_exptl_crystal_size_min 0.070
_refine_diff_density_max 1.071
_refine_diff_density_min -0.495
_refine_diff_density_rms 0.074
_refine_ls_extinction_method none
_refine_ls_goodness_of_fit_ref 1.079
_refine_ls_hydrogen_treatment mixed
_refine_ls_matrix_type full
_refine_ls_number_parameters 281
_refine_ls_number_reflns 4028
_refine_ls_number_restraints 0
_refine_ls_restrained_S_all 1.079
_refine_ls_R_factor_all 0.1039
_refine_ls_R_factor_gt 0.0933
_refine_ls_shift/su_max 0.000
_refine_ls_shift/su_mean 0.000
_refine_ls_structure_factor_coef Fsqd
_refine_ls_weighting_details 'w=1/[\s^2^(Fo^2^)+(0.1592P)^2^+8.3970P] where P=(Fo^2^+2Fc^2^)/3'
_refine_ls_weighting_scheme calc
_refine_ls_wR_factor_gt 0.2519
_refine_ls_wR_factor_ref 0.2648
_reflns_Friedel_coverage 0.000
_reflns_number_gt 3445
_reflns_number_total 4028
_reflns_threshold_expression 'I > 2\s(I)'
_cod_data_source_file ja7b00924_si_002.cif
_cod_data_source_block 2
_cod_depositor_comments
;
The following automatic conversions were performed:

'_exptl_absorpt_correction_type' value 'Multi-scan' changed to
'multi-scan' according to
/home/data/users/saulius/crontab/automatic-downloads/current/ACS/lib/dictionaries/cif_core.dic
dictionary named 'cif_core.dic' version 2.4.2 from 2011-04-26.

Automatic conversion script
Id: cif_fix_values 4973 2017-02-22 13:04:09Z antanas 
;
_cod_original_cell_volume 4588(3)
_cod_database_code 4125828
_shelx_shelxl_version_number 2014/7
_shelx_space_group_comment
;
The symmetry employed for this shelxl refinement is uniquely defined
by the following loop, which should always be used as a source of
symmetry information in preference to the above space-group names.
They are only intended as comments.
;
_shelx_estimated_absorpt_t_min 0.984
_shelx_estimated_absorpt_t_max 0.996

loop_
_space_group_symop_operation_xyz
'x, y, z'
'-x, y, -z+1/2'
'x+1/2, y+1/2, z'
'-x+1/2, y+1/2, -z+1/2'
'-x, -y, -z'
'x, -y, z-1/2'
'-x+1/2, -y+1/2, -z'
'x+1/2, -y+1/2, z-1/2'

loop_
_atom_site_label
_atom_site_type_symbol
_atom_site_fract_x
_atom_site_fract_y
_atom_site_fract_z
_atom_site_U_iso_or_equiv
_atom_site_adp_type
_atom_site_occupancy
_atom_site_site_symmetry_order
_atom_site_calc_flag
_atom_site_refinement_flags_posn
_atom_site_refinement_flags_adp
B1 B 0.62262(8) 0.0949(4) 0.18256(17) 0.0266(6) Uani 1 1 d . .
H1 H 0.6300(8) -0.012(4) 0.1304(18) 0.032 Uiso 1 1 d . U
B2 B 0.63630(8) 0.1377(4) 0.09940(17) 0.0278(6) Uani 1 1 d . .
C1 C 0.65330(6) 0.0758(4) 0.27492(15) 0.0274(6) Uani 1 1 d . .
C2 C 0.65759(7) -0.0924(4) 0.32141(17) 0.0330(6) Uani 1 1 d . .
C3 C 0.68309(7) -0.0975(5) 0.40435(17) 0.0379(7) Uani 1 1 d . .
H3 H 0.6862 -0.2122 0.4351 0.045 Uiso 1 1 calc R U
C4 C 0.70383(8) 0.0608(5) 0.44256(17) 0.0427(8) Uani 1 1 d . .
H4 H 0.7205 0.0556 0.4995 0.051 Uiso 1 1 calc R U
C5 C 0.70040(7) 0.2274(5) 0.39803(18) 0.0406(7) Uani 1 1 d . .
H5 H 0.7148 0.3364 0.4240 0.049 Uiso 1 1 calc R U
C6 C 0.67548(7) 0.2332(4) 0.31450(17) 0.0336(6) Uani 1 1 d . .
H6 H 0.6735 0.3466 0.2837 0.040 Uiso 1 1 calc R U
C7 C 0.63527(9) -0.2685(4) 0.28235(19) 0.0403(7) Uani 1 1 d . .
H7 H 0.6419 -0.3707 0.3237 0.060 Uiso 1 1 calc R U
H7A H 0.6403 -0.3105 0.2363 0.060 Uiso 1 1 calc R U
H7B H 0.6092 -0.2387 0.2617 0.060 Uiso 1 1 calc R U
C8 C 0.58062(7) 0.1007(5) 0.16465(18) 0.0397(7) Uani 1 1 d . .
C9 C 0.55334(9) -0.0258(5) 0.11993(19) 0.0467(8) Uani 1 1 d . .
C10 C 0.51672(9) 0.0002(5) 0.1144(2) 0.0488(8) Uani 1 1 d . .
H10 H 0.4977 -0.0879 0.0847 0.059 Uiso 1 1 calc R U
C11 C 0.51051(10) 0.1531(5) 0.1528(2) 0.0542(9) Uani 1 1 d . .
H11 H 0.4865 0.1692 0.1487 0.065 Uiso 1 1 calc R U
C12 C 0.53634(10) 0.2858(5) 0.1971(2) 0.0543(9) Uani 1 1 d . .
H12 H 0.5303 0.3909 0.2224 0.065 Uiso 1 1 calc R U
C13 C 0.57113(9) 0.2641(5) 0.2041(2) 0.0486(8) Uani 1 1 d . .
H13 H 0.5894 0.3551 0.2348 0.058 Uiso 1 1 calc R U
C14 C 0.55984(9) -0.1857(5) 0.0771(2) 0.0538(9) Uani 1 1 d . .
H14 H 0.5652 -0.1382 0.0322 0.081 Uiso 1 1 calc R U
H14A H 0.5380 -0.2672 0.0541 0.081 Uiso 1 1 calc R U
H14B H 0.5807 -0.2600 0.1160 0.081 Uiso 1 1 calc R U
C15 C 0.67866(7) 0.1383(4) 0.12152(15) 0.0304(6) Uani 1 1 d . .
C16 C 0.69561(8) 0.2960(4) 0.10341(17) 0.0335(6) Uani 1 1 d . .
C17 C 0.73318(8) 0.2874(4) 0.12327(17) 0.0368(7) Uani 1 1 d . .
H17 H 0.7446 0.3945 0.1118 0.044 Uiso 1 1 calc R U
C18 C 0.75367(8) 0.1273(5) 0.15891(18) 0.0392(7) Uani 1 1 d . .
H18 H 0.7788 0.1240 0.1704 0.047 Uiso 1 1 calc R U
C19 C 0.73799(8) -0.0289(5) 0.17823(17) 0.0378(7) Uani 1 1 d . .
H19 H 0.7522 -0.1389 0.2035 0.045 Uiso 1 1 calc R U
C20 C 0.70101(7) -0.0222(4) 0.16010(16) 0.0327(6) Uani 1 1 d . .
H20 H 0.6903 -0.1290 0.1740 0.039 Uiso 1 1 calc R U
C21 C 0.67461(9) 0.4732(5) 0.0656(2) 0.0445(8) Uani 1 1 d . .
H21 H 0.6914 0.5724 0.0644 0.067 Uiso 1 1 calc R U
H21A H 0.6622 0.5180 0.0985 0.067 Uiso 1 1 calc R U
H21B H 0.6564 0.4458 0.0090 0.067 Uiso 1 1 calc R U
C22 C 0.60475(7) 0.1765(4) 0.00878(16) 0.0306(6) Uani 1 1 d . .
C23 C 0.59905(8) 0.0562(4) -0.05787(16) 0.0345(7) Uani 1 1 d . .
C24 C 0.57256(8) 0.1054(5) -0.13815(19) 0.0431(8) Uani 1 1 d . .
H24 H 0.5686 0.0241 -0.1836 0.052 Uiso 1 1 calc R U
C25 C 0.55254(9) 0.2714(5) -0.1504(2) 0.0507(8) Uani 1 1 d . .
H25 H 0.5352 0.3045 -0.2048 0.061 Uiso 1 1 calc R U
C26 C 0.55708(9) 0.3906(5) -0.0854(2) 0.0546(9) Uani 1 1 d . .
H26 H 0.5429 0.5038 -0.0945 0.065 Uiso 1 1 calc R U
H26A H 0.6297(10) 0.250(6) 0.151(2) 0.065 Uiso 1 1 d . U
C27 C 0.58265(8) 0.3419(4) -0.0069(2) 0.0428(7) Uani 1 1 d . .
H27 H 0.5855 0.4221 0.0382 0.051 Uiso 1 1 calc R U
C28 C 0.61906(8) -0.1287(5) -0.04575(18) 0.0402(7) Uani 1 1 d . .
H28 H 0.6449 -0.1099 -0.0074 0.060 Uiso 1 1 calc R U
H28A H 0.6172 -0.1741 -0.0991 0.060 Uiso 1 1 calc R U
H28B H 0.6083 -0.2237 -0.0229 0.060 Uiso 1 1 calc R U

loop_
_atom_site_aniso_label
_atom_site_aniso_U_11
_atom_site_aniso_U_22
_atom_site_aniso_U_33
_atom_site_aniso_U_23
_atom_site_aniso_U_13
_atom_site_aniso_U_12
B1 0.0265(14) 0.0271(14) 0.0268(14) 0.0023(11) 0.0121(12) -0.0012(11)
B2 0.0332(15) 0.0261(15) 0.0242(14) -0.0006(11) 0.0125(12) -0.0027(11)
C1 0.0226(12) 0.0358(14) 0.0265(13) 0.0003(10) 0.0131(10) 0.0012(10)
C2 0.0303(13) 0.0419(16) 0.0317(14) 0.0044(12) 0.0183(11) 0.0057(12)
C3 0.0325(14) 0.0539(18) 0.0303(14) 0.0074(13) 0.0164(12) 0.0067(13)
C4 0.0305(14) 0.071(2) 0.0262(14) 0.0037(14) 0.0121(12) 0.0043(14)
C5 0.0263(13) 0.062(2) 0.0329(15) -0.0101(14) 0.0127(12) -0.0098(13)
C6 0.0279(13) 0.0455(16) 0.0309(14) -0.0015(12) 0.0161(11) -0.0035(12)
C7 0.0454(16) 0.0376(16) 0.0370(15) 0.0076(12) 0.0170(13) 0.0034(13)
C8 0.0267(14) 0.0520(18) 0.0374(15) 0.0169(13) 0.0113(12) -0.0009(12)
C9 0.0445(17) 0.0510(19) 0.0377(16) 0.0024(14) 0.0117(13) -0.0093(14)
C10 0.0420(17) 0.060(2) 0.0436(17) 0.0113(15) 0.0174(14) 0.0054(15)
C11 0.0461(18) 0.056(2) 0.0500(19) 0.0042(16) 0.0115(15) -0.0014(16)
C12 0.052(2) 0.053(2) 0.061(2) -0.0008(17) 0.0273(17) 0.0075(16)
C13 0.0396(16) 0.064(2) 0.0497(18) 0.0138(16) 0.0264(14) 0.0115(15)
C14 0.0420(17) 0.059(2) 0.060(2) 0.0083(17) 0.0220(16) 0.0010(16)
C15 0.0341(14) 0.0358(15) 0.0238(12) -0.0052(10) 0.0150(11) -0.0056(11)
C16 0.0389(15) 0.0332(15) 0.0320(14) -0.0077(11) 0.0190(12) -0.0065(11)
C17 0.0366(15) 0.0428(16) 0.0364(15) -0.0096(12) 0.0209(12) -0.0076(12)
C18 0.0327(14) 0.0517(18) 0.0346(15) -0.0088(13) 0.0160(12) -0.0032(13)
C19 0.0369(15) 0.0460(17) 0.0295(14) 0.0001(12) 0.0137(12) 0.0068(13)
C20 0.0309(14) 0.0414(16) 0.0262(13) 0.0002(11) 0.0130(11) 0.0016(11)
C21 0.0430(17) 0.0387(16) 0.0561(19) -0.0002(14) 0.0255(15) -0.0025(13)
C22 0.0304(13) 0.0312(14) 0.0286(13) 0.0033(11) 0.0115(11) -0.0072(11)
C23 0.0370(14) 0.0390(16) 0.0274(13) -0.0006(11) 0.0141(11) -0.0113(12)
C24 0.0439(17) 0.0510(19) 0.0327(15) 0.0013(13) 0.0151(13) -0.0125(14)
C25 0.0417(17) 0.052(2) 0.0431(18) 0.0081(15) 0.0041(14) -0.0054(15)
C26 0.0438(18) 0.0399(18) 0.063(2) 0.0149(16) 0.0078(16) 0.0055(14)
C27 0.0369(15) 0.0381(16) 0.0463(17) 0.0089(13) 0.0115(13) 0.0006(13)
C28 0.0405(16) 0.0472(18) 0.0336(15) -0.0031(13) 0.0170(13) -0.0038(13)

loop_
_atom_type_symbol
_atom_type_description
_atom_type_scat_dispersion_real
_atom_type_scat_dispersion_imag
_atom_type_scat_source
C C 0.0033 0.0016 'International Tables Vol C Tables 4.2.6.8 and 6.1.1.4'
H H 0.0000 0.0000 'International Tables Vol C Tables 4.2.6.8 and 6.1.1.4'
B B 0.0013 0.0007 'International Tables Vol C Tables 4.2.6.8 and 6.1.1.4'

loop_
_geom_angle_atom_site_label_1
_geom_angle_atom_site_label_2
_geom_angle_atom_site_label_3
_geom_angle
C1 B1 C8 119.7(2)
C1 B1 B2 119.2(2)
C8 B1 B2 120.7(2)
C1 B1 H1 111.8(12)
C8 B1 H1 115.1(12)
B2 B1 H1 43.7(13)
C1 B1 H26A 107.5(17)
C8 B1 H26A 108.0(17)
B2 B1 H26A 46.5(17)
H1 B1 H26A 90(2)
C15 B2 C22 123.7(2)
C15 B2 B1 118.5(2)
C22 B2 B1 117.8(2)
C15 B2 H1 107.2(13)
C22 B2 H1 111.4(13)
B1 B2 H1 46.7(13)
C15 B2 H26A 110.5(17)
C22 B2 H26A 107.1(17)
B1 B2 H26A 45.8(17)
H1 B2 H26A 93(2)
C6 C1 C2 117.9(2)
C6 C1 B1 120.1(2)
C2 C1 B1 121.8(2)
C3 C2 C1 119.8(3)
C3 C2 C7 119.4(3)
C1 C2 C7 120.8(2)
C4 C3 C2 121.2(3)
C4 C3 H3 119.4
C2 C3 H3 119.4
C3 C4 C5 120.1(3)
C3 C4 H4 119.9
C5 C4 H4 119.9
C4 C5 C6 119.2(3)
C4 C5 H5 120.4
C6 C5 H5 120.4
C5 C6 C1 121.7(3)
C5 C6 H6 119.2
C1 C6 H6 119.2
C2 C7 H7 109.5
C2 C7 H7A 109.5
H7 C7 H7A 109.5
C2 C7 H7B 109.5
H7 C7 H7B 109.5
H7A C7 H7B 109.5
C9 C8 C13 117.7(3)
C9 C8 B1 128.5(3)
C13 C8 B1 113.7(3)
C8 C9 C14 121.5(3)
C8 C9 C10 119.9(3)
C14 C9 C10 118.6(3)
C11 C10 C9 118.4(3)
C11 C10 H10 120.8
C9 C10 H10 120.8
C10 C11 C12 124.5(4)
C10 C11 H11 117.8
C12 C11 H11 117.8
C11 C12 C13 118.5(4)
C11 C12 H12 120.8
C13 C12 H12 120.8
C12 C13 C8 121.0(3)
C12 C13 H13 119.5
C8 C13 H13 119.5
C9 C14 H14 109.5
C9 C14 H14A 109.5
H14 C14 H14A 109.5
C9 C14 H14B 109.5
H14 C14 H14B 109.5
H14A C14 H14B 109.5
C16 C15 C20 117.3(2)
C16 C15 B2 121.9(2)
C20 C15 B2 120.8(2)
C17 C16 C15 119.5(3)
C17 C16 C21 119.5(3)
C15 C16 C21 121.0(3)
C18 C17 C16 121.4(3)
C18 C17 H17 119.3
C16 C17 H17 119.3
C17 C18 C19 120.6(3)
C17 C18 H18 119.7
C19 C18 H18 119.7
C18 C19 C20 118.9(3)
C18 C19 H19 120.6
C20 C19 H19 120.6
C19 C20 C15 122.4(3)
C19 C20 H20 118.8
C15 C20 H20 118.8
C16 C21 H21 109.5
C16 C21 H21A 109.5
H21 C21 H21A 109.5
C16 C21 H21B 109.5
H21 C21 H21B 109.5
H21A C21 H21B 109.5
C23 C22 C27 117.9(3)
C23 C22 B2 122.1(2)
C27 C22 B2 119.9(2)
C22 C23 C24 119.7(3)
C22 C23 C28 121.4(2)
C24 C23 C28 118.9(3)
C25 C24 C23 120.0(3)
C25 C24 H24 120.0
C23 C24 H24 120.0
C24 C25 C26 121.4(3)
C24 C25 H25 119.3
C26 C25 H25 119.3
C25 C26 C27 118.6(3)
C25 C26 H26 120.7
C27 C26 H26 120.7
C26 C27 C22 122.2(3)
C26 C27 H27 118.9
C22 C27 H27 118.9
C23 C28 H28 109.5
C23 C28 H28A 109.5
H28 C28 H28A 109.5
C23 C28 H28B 109.5
H28 C28 H28B 109.5
H28A C28 H28B 109.5

loop_
_geom_bond_atom_site_label_1
_geom_bond_atom_site_label_2
_geom_bond_distance
B1 C1 1.587(4)
B1 C8 1.592(4)
B1 B2 1.832(4)
B1 H1 1.33(3)
B1 H26A 1.31(4)
B2 C15 1.587(4)
B2 C22 1.595(4)
B2 H1 1.26(3)
B2 H26A 1.33(4)
C1 C6 1.403(4)
C1 C2 1.409(4)
C2 C3 1.395(4)
C2 C7 1.508(4)
C3 C4 1.378(5)
C3 H3 0.9500
C4 C5 1.385(5)
C4 H4 0.9500
C5 C6 1.397(4)
C5 H5 0.9500
C6 H6 0.9500
C7 H7 0.9800
C7 H7A 0.9800
C7 H7B 0.9800
C8 C9 1.370(4)
C8 C13 1.482(5)
C9 C14 1.444(5)
C9 C10 1.458(5)
C10 C11 1.354(5)
C10 H10 0.9500
C11 C12 1.366(5)
C11 H11 0.9500
C12 C13 1.370(5)
C12 H12 0.9500
C13 H13 0.9500
C14 H14 0.9800
C14 H14A 0.9800
C14 H14B 0.9800
C15 C16 1.411(4)
C15 C20 1.419(4)
C16 C17 1.408(4)
C16 C21 1.489(4)
C17 C18 1.374(4)
C17 H17 0.9500
C18 C19 1.383(4)
C18 H18 0.9500
C19 C20 1.391(4)
C19 H19 0.9500
C20 H20 0.9500
C21 H21 0.9800
C21 H21A 0.9800
C21 H21B 0.9800
C22 C23 1.397(4)
C22 C27 1.415(4)
C23 C24 1.414(4)
C23 C28 1.492(4)
C24 C25 1.378(5)
C24 H24 0.9500
C25 C26 1.380(5)
C25 H25 0.9500
C26 C27 1.380(5)
C26 H26 0.9500
C27 H27 0.9500
C28 H28 0.9800
C28 H28A 0.9800
C28 H28B 0.9800

loop_
_geom_torsion_atom_site_label_1
_geom_torsion_atom_site_label_2
_geom_torsion_atom_site_label_3
_geom_torsion_atom_site_label_4
_geom_torsion
C1 B1 B2 C15 4.7(3)
C8 B1 B2 C15 177.6(2)
C1 B1 B2 C22 -174.1(2)
C8 B1 B2 C22 -1.2(4)
C8 B1 C1 C6 -107.7(3)
B2 B1 C1 C6 65.4(3)
C8 B1 C1 C2 68.0(3)
B2 B1 C1 C2 -119.0(3)
C6 C1 C2 C3 0.6(4)
B1 C1 C2 C3 -175.1(2)
C6 C1 C2 C7 -178.6(2)
B1 C1 C2 C7 5.7(4)
C1 C2 C3 C4 1.3(4)
C7 C2 C3 C4 -179.5(3)
C2 C3 C4 C5 -1.9(4)
C3 C4 C5 C6 0.6(4)
C4 C5 C6 C1 1.3(4)
C2 C1 C6 C5 -1.9(4)
B1 C1 C6 C5 173.9(2)
C1 B1 C8 C9 -117.6(3)
B2 B1 C8 C9 69.5(4)
C1 B1 C8 C13 61.0(3)
B2 B1 C8 C13 -111.9(3)
C13 C8 C9 C14 178.0(3)
B1 C8 C9 C14 -3.6(5)
C13 C8 C9 C10 -1.7(4)
B1 C8 C9 C10 176.8(3)
C8 C9 C10 C11 1.4(5)
C14 C9 C10 C11 -178.3(3)
C9 C10 C11 C12 -0.3(5)
C10 C11 C12 C13 -0.4(6)
C11 C12 C13 C8 0.1(5)
C9 C8 C13 C12 1.0(5)
B1 C8 C13 C12 -177.7(3)
C22 B2 C15 C16 54.9(4)
B1 B2 C15 C16 -123.8(3)
C22 B2 C15 C20 -124.6(3)
B1 B2 C15 C20 56.6(3)
C20 C15 C16 C17 0.5(4)
B2 C15 C16 C17 -179.0(2)
C20 C15 C16 C21 -177.9(2)
B2 C15 C16 C21 2.6(4)
C15 C16 C17 C18 1.0(4)
C21 C16 C17 C18 179.4(3)
C16 C17 C18 C19 -1.6(4)
C17 C18 C19 C20 0.7(4)
C18 C19 C20 C15 0.8(4)
C16 C15 C20 C19 -1.4(4)
B2 C15 C20 C19 178.1(2)
C15 B2 C22 C23 62.8(4)
B1 B2 C22 C23 -118.5(3)
C15 B2 C22 C27 -114.1(3)
B1 B2 C22 C27 64.6(3)
C27 C22 C23 C24 1.9(4)
B2 C22 C23 C24 -175.1(2)
C27 C22 C23 C28 -175.1(3)
B2 C22 C23 C28 7.9(4)
C22 C23 C24 C25 0.1(4)
C28 C23 C24 C25 177.1(3)
C23 C24 C25 C26 -1.5(5)
C24 C25 C26 C27 0.8(5)
C25 C26 C27 C22 1.3(5)
C23 C22 C27 C26 -2.6(4)
B2 C22 C27 C26 174.4(3)
